data_9011385
loop_
_publ_author_name
'Guelylah, A.'
'Breczewski, T.'
'Madariaga, G.'

_publ_section_title
;
 A new langbeinite: dipotassium dimanganese tetrafluoroberyllate
 Locality: synthetic
 Note: anisoU's from ICSD
;
_journal_name_full 'Acta Crystallographica, Section C'
_journal_page_first 2951
_journal_page_last 2954
_journal_paper_doi 10.1107/S0108270196008827
_journal_volume 52
_journal_year 1996
_chemical_formula_structural K2Mn2(BeF4)3
_chemical_formula_sum 'Be3 F12 K2 Mn2'
_space_group_IT_number 198
_symmetry_space_group_name_Hall 'P 2ac 2ab 3'
_symmetry_space_group_name_H-M 'P 21 3'
_cell_angle_alpha 90
_cell_angle_beta 90
_cell_angle_gamma 90
_cell_length_a 10.075
_cell_length_b 10.075
_cell_length_c 10.075
_cell_formula_units_Z 4
_cell_volume 1022.669
_exptl_crystal_density_diffrn 2.878
_cod_original_formula_sum 'K2 Mn2 Be3 F12'
_cod_database_code 9011385

loop_
_symmetry_equiv_pos_as_xyz
x,y,z
1/2-z,-x,1/2+y
-z,1/2+x,1/2-y
1/2+z,1/2-x,-y
z,x,y
1/2+y,1/2-z,-x
1/2-y,-z,1/2+x
-y,1/2+z,1/2-x
y,z,x
-x,1/2+y,1/2-z
1/2+x,1/2-y,-z
1/2-x,-y,1/2+z

loop_
_atom_site_aniso_label
_atom_site_aniso_U_11
_atom_site_aniso_U_22
_atom_site_aniso_U_33
_atom_site_aniso_U_12
_atom_site_aniso_U_13
_atom_site_aniso_U_23
K1 0.03590 0.03590 0.03590 0.00360 -0.00360 0.00360
K2 0.04240 0.04240 0.04240 0.00310 -0.00310 -0.00310
Mn1 0.01930 0.01930 0.01930 -0.00360 -0.00360 -0.00360
Mn2 0.01720 0.01720 0.01720 0.00000 0.00000 0.00000
Be 0.02000 0.02100 0.01300 0.00400 0.00500 -0.00800
F1 0.03100 0.05500 0.08600 0.02400 0.00100 0.03100
F2 0.02100 0.05000 0.10600 -0.00400 -0.00700 0.03200
F3 0.09300 0.06300 0.08500 0.00600 -0.00700 -0.05700
F4 0.08200 0.06400 0.02900 0.01100 0.02400 0.01500

loop_
_atom_site_label
_atom_site_fract_x
_atom_site_fract_y
_atom_site_fract_z
_atom_site_U_iso_or_equiv
K1 0.18818 0.31182 0.68818 0.03590
K2 0.45198 0.95198 0.54802 0.04230
Mn1 0.33300 0.33300 0.33300 0.01930
Mn2 0.59513 0.59513 0.59513 0.01720
Be 0.28120 0.62500 0.51630 0.01800
F1 0.18710 0.72430 0.45060 0.05700
F2 0.42210 0.67520 0.51060 0.05900
F3 0.26500 0.50170 0.42950 0.08000
F4 0.24020 0.58690 0.65420 0.05800

_cod_duplicate_entry 2005698
